data_7157344
loop_
_publ_author_name
'Dudhe, Premansh'
'Venkatasubbaiah, Krishnan'
'Pathak, Biswarup'
'Chelvam, Venkatesh'

_publ_section_title
;
 Serendipitous base catalysed condensation-heteroannulation of
 iminoesters: a regioselective route to the synthesis of 4,6-disubstituted
 5-azaindoles.
;
_journal_issue 8
_journal_name_full 'Organic &amp; biomolecular chemistry'
_journal_page_first 1582
_journal_page_last 1587
_journal_paper_doi 10.1039/c9ob02657f
_journal_volume 18
_journal_year 2020
_chemical_formula_moiety 'C27 H23 N3 O2'
_chemical_formula_sum 'C27 H23 N3 O2'
_chemical_formula_weight 838.93
_chemical_melting_point 408.0(10)
_chemical_name_common 5-Azaindole
_chemical_name_systematic 'methyl 1-benzyl-4-(1-benzyl-1H-pyrrol-2-yl)-1H-pyrrolo[3,2-c]pyridine-6-carboxylate'
_chemical_properties_physical Stable
_space_group_crystal_system triclinic
_space_group_IT_number 2
_space_group_name_Hall '-P 1'
_space_group_name_H-M_alt 'P -1'
_atom_sites_solution_hydrogens mixed
_atom_sites_solution_primary direct
_audit_creation_date 2018-02-14
_audit_creation_method
;
Olex2 1.2
(compiled 2016.02.19 svn.r3266 for OlexSys, GUI svn.r5155)
;
_audit_update_record
;
2018-04-13 deposited with the CCDC.	2020-02-04 downloaded from the CCDC.
;
_cell_angle_alpha 79.390(3)
_cell_angle_beta 89.757(2)
_cell_angle_gamma 77.142(3)
_cell_formula_units_Z 2
_cell_length_a 11.1329(4)
_cell_length_b 11.9307(5)
_cell_length_c 17.5044(7)
_cell_measurement_reflns_used 4289
_cell_measurement_temperature 296(2)
_cell_measurement_theta_max 23.40
_cell_measurement_theta_min 2.28
_cell_volume 2226.30(16)
_computing_cell_refinement 'SAINT v8.34A (Bruker, 2013)'
_computing_data_reduction 'SAINT v8.34A (Bruker, 2013)'
_computing_molecular_graphics 'Olex2 (Dolomanov et al., 2009)'
_computing_publication_material 'Olex2 (Dolomanov et al., 2009)'
_computing_structure_refinement 'ShelXL (Sheldrick, 2015)'
_computing_structure_solution 'ShelXS (Sheldrick, 2008)'
_diffrn_ambient_temperature 296.15
_diffrn_measured_fraction_theta_full 1.000
_diffrn_measured_fraction_theta_max 0.991
_diffrn_measurement_device_type 'Bruker APEX-II CCD'
_diffrn_measurement_method '\f and \w scans'
_diffrn_radiation_type MoK\a
_diffrn_radiation_wavelength 0.71073
_diffrn_reflns_av_R_equivalents 0.0483
_diffrn_reflns_av_unetI/netI 0.0620
_diffrn_reflns_Laue_measured_fraction_full 1.000
_diffrn_reflns_Laue_measured_fraction_max 0.991
_diffrn_reflns_limit_h_max 14
_diffrn_reflns_limit_h_min -13
_diffrn_reflns_limit_k_max 14
_diffrn_reflns_limit_k_min -15
_diffrn_reflns_limit_l_max 22
_diffrn_reflns_limit_l_min -18
_diffrn_reflns_number 30867
_diffrn_reflns_point_group_measured_fraction_full 1.000
_diffrn_reflns_point_group_measured_fraction_max 0.991
_diffrn_reflns_theta_full 25.242
_diffrn_reflns_theta_max 27.039
_diffrn_reflns_theta_min 1.184
_diffrn_standards_number 0
_exptl_absorpt_coefficient_mu 0.080
_exptl_absorpt_correction_T_max 0.7455
_exptl_absorpt_correction_T_min 0.6705
_exptl_absorpt_correction_type multi-scan
_exptl_absorpt_process_details
'SADABS-2014/5 (Bruker,2014/5) was used for absorption correction. wR2(int) was 0.0747 before and 0.0499 after correction. The Ratio of minimum to maximum transmission is 0.8994. The \l/2 correction factor is 0.00150.'
_exptl_crystal_colour 'Yellow Crystalline Solid'
_exptl_crystal_colour_primary colourless
_exptl_crystal_density_diffrn 1.251
_exptl_crystal_description irregular
_exptl_crystal_F_000 880
_exptl_crystal_recrystallization_method 'Re-crystallisation from solvent: CH2Cl2 and Hexane'
_exptl_crystal_size_max 0.13
_exptl_crystal_size_mid 0.12
_exptl_crystal_size_min 0.1
_refine_diff_density_max 0.292
_refine_diff_density_min -0.198
_refine_diff_density_rms 0.045
_refine_ls_extinction_method none
_refine_ls_goodness_of_fit_ref 1.013
_refine_ls_hydrogen_treatment mixed
_refine_ls_matrix_type full
_refine_ls_number_parameters 627
_refine_ls_number_reflns 9679
_refine_ls_number_restraints 6
_refine_ls_restrained_S_all 1.014
_refine_ls_R_factor_all 0.1432
_refine_ls_R_factor_gt 0.0668
_refine_ls_shift/su_max 0.005
_refine_ls_shift/su_mean 0.000
_refine_ls_structure_factor_coef Fsqd
_refine_ls_weighting_details 'w=1/[\s^2^(Fo^2^)+(0.1157P)^2^] where P=(Fo^2^+2Fc^2^)/3'
_refine_ls_weighting_scheme calc
_refine_ls_wR_factor_gt 0.1757
_refine_ls_wR_factor_ref 0.2216
_reflns_Friedel_coverage 0.000
_reflns_number_gt 4754
_reflns_number_total 9679
_reflns_threshold_expression 'I > 2\s(I)'
_cod_data_source_file c9ob02657f2.cif
_cod_data_source_block kv_nph2phi_bme_0m
_cod_depositor_comments
;
The following automatic conversions were performed:

data item '_chemical_melting_point' value '407-409' was changed to
'408.0(10)' -- the average value was taken and precision was
estimated.

Automatic conversion script
Id: cif_fix_values 7556 2019-12-06 15:28:31Z antanas 

 Adding full bibliography for 7157344.cif.
;
_cod_database_code 7157344
_shelx_space_group_comment
;
The symmetry employed for this shelxl refinement is uniquely defined
by the following loop, which should always be used as a source of
symmetry information in preference to the above space-group names.
They are only intended as comments.
;
_olex2_refinement_description
;
1. Fixed Uiso
 At 1.2 times of:
  All C(H) groups, All C(H,H) groups
 At 1.5 times of:
  All C(H,H,H) groups
2. Restrained distances
 C22-C23
 1.37 with sigma of 0.002
 C23-C24
 1.37 with sigma of 0.002
 C22-C21
 1.37 with sigma of 0.002
 C21-C20
 1.37 with sigma of 0.002
 C20-C25
 1.37 with sigma of 0.002
 C25-C24
 1.37 with sigma of 0.002
3. Others
 Fixed Sof: C43(0.7) C44(0.7) C45(0.7) C45A(0.3) C46A(0.3) C47A(0.3) C17(0.4)
 C17A(0.6)
4.a Secondary CH2 refined with riding coordinates:
 C39(H39A,H39B), C46(H46A,H46B), C12(H12A,H12B), C19(H19A,H19B)
4.b Aromatic/amide H refined with riding coordinates:
 C52(H52), C51(H51), C50(H50), C41(H41), C36(H36), C37(H37), C38(H38),
 C30(H30), C33(H33), C34(H34), C49(H49), C48(H48), C15(H15), C14(H14), C3(H3),
 C9(H9), C10(H10), C11(H11), C6(H6), C7(H7), C21(H21), C25(H25), C23(H23),
 C24(H24), C22(H22)
4.c Idealised Me refined as rotating group:
 C54(H54A,H54B,H54C), C27(H27A,H27B,H27C)
;
_shelx_shelxl_version_number 2016/4
_olex2_submission_special_instructions 'No special instructions were received'

loop_
_space_group_symop_operation_xyz
'x, y, z'
'-x, -y, -z'

loop_
_atom_site_label
_atom_site_type_symbol
_atom_site_fract_x
_atom_site_fract_y
_atom_site_fract_z
_atom_site_U_iso_or_equiv
_atom_site_adp_type
_atom_site_occupancy
_atom_site_site_symmetry_order
_atom_site_calc_flag
_atom_site_refinement_flags_posn
_atom_site_refinement_flags_occupancy
O3 O 0.86991(19) 0.8533(2) -0.03641(12) 0.0841(7) Uani 1 1 d . .
O4 O 0.88502(17) 0.8368(2) 0.09150(11) 0.0750(6) Uani 1 1 d . .
O2 O 1.31264(17) 0.1642(2) 0.40604(11) 0.0721(6) Uani 1 1 d . .
O1 O 1.3058(2) 0.1420(2) 0.53468(12) 0.0842(7) Uani 1 1 d . .
N1 N 1.08621(18) 0.12595(17) 0.39462(11) 0.0434(5) Uani 1 1 d . .
C43 C 0.5886(9) 0.4551(6) 0.3733(5) 0.114(3) Uani 0.7 1 d . P
C44 C 0.6936(8) 0.4846(6) 0.3906(4) 0.111(2) Uani 0.7 1 d . P
C45 C 0.7118(5) 0.5984(5) 0.3638(3) 0.0822(15) Uani 0.7 1 d . P
C40 C 0.6145(3) 0.6795(2) 0.31725(16) 0.0615(8) Uani 1 1 d . .
C39 C 0.6449(3) 0.7931(2) 0.28001(16) 0.0594(8) Uani 1 1 d . .
H39A H 0.694429 0.817672 0.316512 0.071 Uiso 1 1 calc R .
H39B H 0.693563 0.781440 0.234846 0.071 Uiso 1 1 calc R .
N6 N 0.5347(2) 0.88510(18) 0.25624(12) 0.0507(6) Uani 1 1 d . .
C35 C 0.4681(2) 0.9078(2) 0.18624(14) 0.0465(6) Uani 1 1 d . .
C28 C 0.5209(2) 0.8770(2) 0.11381(14) 0.0440(6) Uani 1 1 d . .
C32 C 0.4461(2) 0.8549(2) 0.05640(14) 0.0465(6) Uani 1 1 d . .
C31 C 0.5015(2) 0.8338(2) -0.01412(14) 0.0475(6) Uani 1 1 d . .
N5 N 0.4137(2) 0.81630(19) -0.06204(13) 0.0575(6) Uani 1 1 d . .
C46 C 0.4329(3) 0.7965(3) -0.14136(17) 0.0710(9) Uani 1 1 d . .
H46A H 0.458762 0.862990 -0.171809 0.085 Uiso 1 1 calc R .
H46B H 0.354991 0.792358 -0.164040 0.085 Uiso 1 1 calc R .
C47 C 0.5272(3) 0.6868(3) -0.14699(16) 0.0613(8) Uani 1 1 d . .
C52 C 0.6238(4) 0.6897(4) -0.1962(2) 0.0912(11) Uani 1 1 d . .
H52 H 0.631456 0.760424 -0.226372 0.109 Uiso 1 1 calc R .
C51 C 0.7092(4) 0.5882(6) -0.2008(3) 0.1275(17) Uani 1 1 d . .
H51 H 0.774505 0.590896 -0.233828 0.153 Uiso 1 1 calc R .
C50 C 0.6988(6) 0.4854(5) -0.1580(4) 0.141(2) Uani 1 1 d . .
H50 H 0.756545 0.417244 -0.161521 0.170 Uiso 1 1 calc R .
C41 C 0.5157(3) 0.6426(3) 0.2958(2) 0.0847(10) Uani 1 1 d . .
H41 H 0.460690 0.691363 0.257444 0.102 Uiso 1 1 calc R .
C42 C 0.4933(5) 0.5356(4) 0.3285(4) 0.1194(16) Uani 1 1 d . .
C36 C 0.3525(3) 0.9728(2) 0.19789(16) 0.0556(7) Uani 1 1 d . .
H36 H 0.288145 1.000795 0.160728 0.067 Uiso 1 1 calc R .
C37 C 0.3485(3) 0.9894(2) 0.27527(17) 0.0633(8) Uani 1 1 d . .
H37 H 0.282290 1.030808 0.298610 0.076 Uiso 1 1 calc R .
C38 C 0.4611(3) 0.9327(2) 0.30964(16) 0.0613(8) Uani 1 1 d . .
H38 H 0.483759 0.927541 0.361459 0.074 Uiso 1 1 calc R .
N4 N 0.64046(18) 0.87406(17) 0.10398(11) 0.0458(5) Uani 1 1 d . .
C29 C 0.6888(2) 0.8519(2) 0.03589(14) 0.0455(6) Uani 1 1 d . .
C30 C 0.6247(2) 0.8321(2) -0.02494(14) 0.0479(6) Uani 1 1 d . .
H30 H 0.662087 0.818386 -0.070981 0.057 Uiso 1 1 calc R .
C33 C 0.3216(3) 0.8475(2) 0.04795(17) 0.0597(7) Uani 1 1 d . .
H33 H 0.261622 0.856399 0.084897 0.072 Uiso 1 1 calc R .
C34 C 0.3064(3) 0.8251(3) -0.02388(19) 0.0673(8) Uani 1 1 d . .
H34 H 0.232587 0.816805 -0.044394 0.081 Uiso 1 1 calc R .
C49 C 0.6035(6) 0.4813(4) -0.1094(3) 0.134(2) Uani 1 1 d . .
H49 H 0.596251 0.410138 -0.079779 0.161 Uiso 1 1 calc R .
C48 C 0.5183(4) 0.5813(3) -0.1039(2) 0.0928(12) Uani 1 1 d . .
H48 H 0.453579 0.577410 -0.070457 0.111 Uiso 1 1 calc R .
C53 C 0.8216(2) 0.8486(2) 0.02574(16) 0.0534(7) Uani 1 1 d . .
C54 C 1.0159(3) 0.8282(4) 0.0847(2) 0.0973(12) Uani 1 1 d . .
H54A H 1.051566 0.761388 0.062177 0.146 Uiso 1 1 calc GR .
H54B H 1.053421 0.819578 0.135362 0.146 Uiso 1 1 calc GR .
H54C H 1.029733 0.897803 0.052098 0.146 Uiso 1 1 calc GR .
C16 C 0.7846(6) 0.5296(4) 0.1181(4) 0.134(2) Uani 1 1 d . .
C15 C 0.7604(4) 0.4654(3) 0.1833(3) 0.0986(12) Uani 1 1 d . .
H15 H 0.686965 0.488530 0.207549 0.118 Uiso 1 1 calc R .
C14 C 0.8439(3) 0.3636(3) 0.2160(2) 0.0772(9) Uani 1 1 d . .
H14 H 0.825318 0.319380 0.262164 0.093 Uiso 1 1 calc R .
C13 C 0.9530(3) 0.3259(2) 0.18238(16) 0.0606(8) Uani 1 1 d . .
C12 C 1.0448(2) 0.2149(2) 0.21870(15) 0.0560(7) Uani 1 1 d . .
H12A H 1.106605 0.194138 0.181413 0.067 Uiso 1 1 calc R .
H12B H 1.086269 0.228772 0.263534 0.067 Uiso 1 1 calc R .
N3 N 0.98458(19) 0.11837(18) 0.24276(11) 0.0483(5) Uani 1 1 d . .
C8 C 0.9303(2) 0.0917(2) 0.31337(13) 0.0443(6) Uani 1 1 d . .
C1 C 0.9677(2) 0.1230(2) 0.38562(13) 0.0413(6) Uani 1 1 d . .
C5 C 0.8827(2) 0.1449(2) 0.44390(14) 0.0443(6) Uani 1 1 d . .
C4 C 0.9269(2) 0.1666(2) 0.51369(14) 0.0455(6) Uani 1 1 d . .
N2 N 0.8310(2) 0.18606(19) 0.56193(13) 0.0568(6) Uani 1 1 d . .
C19 C 0.8399(3) 0.2095(3) 0.64013(16) 0.0699(9) Uani 1 1 d . .
H19A H 0.898154 0.144736 0.671390 0.084 Uiso 1 1 calc R .
H19B H 0.760122 0.213799 0.663350 0.084 Uiso 1 1 calc R .
C20 C 0.8801(3) 0.3209(2) 0.64204(16) 0.0673(8) Uani 1 1 d D .
C2 C 1.1243(2) 0.1479(2) 0.46280(14) 0.0445(6) Uani 1 1 d . .
C3 C 1.0495(2) 0.1687(2) 0.52389(14) 0.0475(6) Uani 1 1 d . .
H3 H 1.079796 0.183261 0.569616 0.057 Uiso 1 1 calc R .
C26 C 1.2554(2) 0.1500(2) 0.47233(16) 0.0523(7) Uani 1 1 d . .
C27 C 1.4400(3) 0.1704(4) 0.4121(2) 0.0968(12) Uani 1 1 d . .
H27A H 1.446139 0.232642 0.438640 0.145 Uiso 1 1 calc GR .
H27B H 1.471400 0.185140 0.360983 0.145 Uiso 1 1 calc GR .
H27C H 1.487129 0.097554 0.440799 0.145 Uiso 1 1 calc GR .
C9 C 0.8484(2) 0.0245(2) 0.30230(15) 0.0531(7) Uani 1 1 d . .
H9 H 0.798936 -0.005881 0.339842 0.064 Uiso 1 1 calc R .
C10 C 0.8525(3) 0.0099(2) 0.22422(17) 0.0624(8) Uani 1 1 d . .
H10 H 0.807276 -0.032375 0.200923 0.075 Uiso 1 1 calc R .
C11 C 0.9352(3) 0.0691(2) 0.18946(15) 0.0588(8) Uani 1 1 d . .
H11 H 0.955083 0.075281 0.137430 0.071 Uiso 1 1 calc R .
C18 C 0.9767(6) 0.3937(4) 0.1156(3) 0.141(2) Uani 1 1 d . .
C6 C 0.7544(3) 0.1519(2) 0.45267(17) 0.0596(7) Uani 1 1 d . .
H6 H 0.699134 0.141644 0.416251 0.072 Uiso 1 1 calc R .
C7 C 0.7281(3) 0.1762(3) 0.52415(18) 0.0670(8) Uani 1 1 d . .
H7 H 0.650205 0.185089 0.544797 0.080 Uiso 1 1 calc R .
C21 C 0.9632(4) 0.3269(4) 0.6977(2) 0.1035(13) Uani 1 1 d D .
H21 H 0.996956 0.260474 0.734497 0.124 Uiso 1 1 calc R .
C25 C 0.8361(4) 0.4207(3) 0.5889(2) 0.1144(15) Uani 1 1 d D .
H25 H 0.778120 0.419799 0.551035 0.137 Uiso 1 1 calc R .
C23 C 0.9559(4) 0.5287(4) 0.6449(3) 0.1246(16) Uani 1 1 d D .
H23 H 0.982449 0.597135 0.645620 0.149 Uiso 1 1 calc R .
C24 C 0.8742(5) 0.5221(3) 0.5892(3) 0.1364(19) Uani 1 1 d D .
H24 H 0.843738 0.587381 0.550793 0.164 Uiso 1 1 calc R .
C22 C 0.9969(5) 0.4301(4) 0.6996(3) 0.1311(17) Uani 1 1 d D .
H22 H 1.049906 0.432912 0.739788 0.157 Uiso 1 1 calc R .
C45A C 0.6359(13) 0.6372(11) 0.3993(7) 0.080(3) Uani 0.3 1 d . P
C46A C 0.5866(16) 0.5419(12) 0.4416(8) 0.105(4) Uani 0.3 1 d . P
C47A C 0.5128(18) 0.4941(17) 0.4045(13) 0.114(6) Uani 0.3 1 d . P
C17 C 0.8693(15) 0.4698(13) 0.0656(10) 0.115(5) Uani 0.4 1 d . P
C17A C 0.9075(12) 0.5111(8) 0.0922(6) 0.108(3) Uani 0.6 1 d . P
H18 H 1.061(3) 0.381(3) 0.105(2) 0.096(12) Uiso 1 1 d . .
H42 H 0.412(4) 0.521(4) 0.314(2) 0.128(16) Uiso 1 1 d . .
H16 H 0.723(7) 0.582(6) 0.074(4) 0.28(4) Uiso 1 1 d . .

loop_
_atom_site_aniso_label
_atom_site_aniso_U_11
_atom_site_aniso_U_22
_atom_site_aniso_U_33
_atom_site_aniso_U_23
_atom_site_aniso_U_13
_atom_site_aniso_U_12
O3 0.0591(13) 0.137(2) 0.0556(13) -0.0194(13) 0.0169(11) -0.0208(13)
O4 0.0450(12) 0.1237(19) 0.0610(13) -0.0259(12) 0.0055(10) -0.0223(12)
O2 0.0502(12) 0.1145(18) 0.0639(13) -0.0265(12) 0.0116(10) -0.0362(11)
O1 0.0671(14) 0.133(2) 0.0601(13) -0.0196(13) -0.0101(11) -0.0381(13)
N1 0.0434(12) 0.0485(12) 0.0390(11) -0.0078(9) -0.0020(9) -0.0125(9)
C43 0.112(6) 0.079(5) 0.134(7) 0.016(4) 0.015(6) -0.014(5)
C44 0.133(6) 0.084(4) 0.091(4) 0.013(3) -0.007(4) 0.001(4)
C45 0.090(4) 0.075(4) 0.067(3) 0.000(3) -0.002(3) 0.001(3)
C40 0.068(2) 0.0567(18) 0.0568(18) -0.0072(14) -0.0036(15) -0.0096(15)
C39 0.0534(17) 0.072(2) 0.0528(16) -0.0119(14) -0.0027(13) -0.0143(15)
N6 0.0559(14) 0.0527(13) 0.0455(12) -0.0117(10) 0.0077(11) -0.0144(11)
C35 0.0489(15) 0.0452(15) 0.0456(15) -0.0070(12) 0.0066(12) -0.0123(12)
C28 0.0437(15) 0.0414(14) 0.0436(14) -0.0037(11) 0.0051(12) -0.0066(11)
C32 0.0442(15) 0.0429(14) 0.0506(15) -0.0077(12) 0.0006(12) -0.0067(11)
C31 0.0493(16) 0.0429(14) 0.0477(15) -0.0056(12) -0.0030(12) -0.0074(12)
N5 0.0535(15) 0.0624(15) 0.0548(14) -0.0142(11) -0.0096(12) -0.0064(11)
C46 0.083(2) 0.068(2) 0.0578(18) -0.0133(15) -0.0173(16) -0.0087(17)
C47 0.070(2) 0.065(2) 0.0517(17) -0.0175(15) -0.0077(15) -0.0164(16)
C52 0.103(3) 0.096(3) 0.088(3) -0.032(2) 0.017(2) -0.038(2)
C51 0.096(3) 0.163(5) 0.138(4) -0.078(4) 0.032(3) -0.020(4)
C50 0.151(5) 0.120(4) 0.136(5) -0.059(4) -0.006(4) 0.034(4)
C41 0.078(2) 0.070(2) 0.098(3) 0.0078(19) -0.006(2) -0.0204(19)
C42 0.123(4) 0.086(3) 0.150(5) 0.002(3) -0.013(4) -0.042(3)
C36 0.0527(17) 0.0539(17) 0.0549(17) -0.0031(13) 0.0112(13) -0.0066(13)
C37 0.071(2) 0.0543(17) 0.0637(19) -0.0145(14) 0.0225(16) -0.0089(15)
C38 0.080(2) 0.0616(18) 0.0474(16) -0.0167(14) 0.0164(15) -0.0215(16)
N4 0.0441(13) 0.0497(12) 0.0431(12) -0.0084(9) 0.0062(10) -0.0100(10)
C29 0.0460(15) 0.0452(15) 0.0432(14) -0.0044(11) 0.0033(12) -0.0089(11)
C30 0.0479(16) 0.0525(16) 0.0409(14) -0.0078(12) 0.0032(12) -0.0075(12)
C33 0.0479(17) 0.0634(18) 0.0671(19) -0.0141(15) 0.0018(14) -0.0099(14)
C34 0.0491(18) 0.070(2) 0.081(2) -0.0161(17) -0.0099(16) -0.0090(15)
C49 0.210(6) 0.071(3) 0.096(3) -0.012(2) 0.012(4) 0.020(3)
C48 0.132(3) 0.065(2) 0.074(2) -0.0062(19) 0.018(2) -0.013(2)
C53 0.0472(16) 0.0631(18) 0.0487(16) -0.0122(13) 0.0064(14) -0.0085(13)
C54 0.0445(19) 0.161(4) 0.091(3) -0.033(2) 0.0043(17) -0.027(2)
C16 0.134(5) 0.085(3) 0.148(5) 0.033(3) -0.004(4) 0.005(3)
C15 0.098(3) 0.069(2) 0.118(3) -0.013(2) 0.002(3) 0.001(2)
C14 0.076(2) 0.065(2) 0.079(2) -0.0002(17) -0.0006(19) -0.0030(18)
C13 0.070(2) 0.0546(17) 0.0580(18) -0.0059(14) 0.0050(15) -0.0199(15)
C12 0.0535(16) 0.0648(18) 0.0501(16) -0.0078(13) 0.0092(13) -0.0164(14)
N3 0.0515(13) 0.0500(13) 0.0439(12) -0.0097(10) -0.0011(10) -0.0115(10)
C8 0.0468(15) 0.0452(14) 0.0406(14) -0.0070(11) -0.0034(11) -0.0103(12)
C1 0.0446(15) 0.0388(13) 0.0395(13) -0.0024(10) -0.0017(11) -0.0110(11)
C5 0.0449(15) 0.0390(14) 0.0493(15) -0.0058(11) 0.0013(12) -0.0121(11)
C4 0.0521(16) 0.0432(14) 0.0416(14) -0.0076(11) 0.0083(12) -0.0122(12)
N2 0.0586(15) 0.0620(15) 0.0532(14) -0.0149(11) 0.0156(12) -0.0180(12)
C19 0.083(2) 0.078(2) 0.0532(17) -0.0189(15) 0.0215(16) -0.0220(18)
C20 0.074(2) 0.071(2) 0.0602(18) -0.0284(16) 0.0121(16) -0.0091(17)
C2 0.0448(15) 0.0433(14) 0.0447(14) -0.0051(11) -0.0007(12) -0.0113(11)
C3 0.0564(17) 0.0477(15) 0.0405(14) -0.0093(11) -0.0005(12) -0.0155(12)
C26 0.0500(16) 0.0596(17) 0.0517(17) -0.0161(13) -0.0012(14) -0.0169(13)
C27 0.056(2) 0.153(4) 0.100(3) -0.038(2) 0.0129(19) -0.051(2)
C9 0.0535(16) 0.0532(16) 0.0527(16) -0.0012(13) -0.0062(13) -0.0190(13)
C10 0.072(2) 0.0557(17) 0.0614(18) -0.0127(14) -0.0187(16) -0.0161(15)
C11 0.072(2) 0.0618(18) 0.0418(15) -0.0154(13) -0.0063(14) -0.0086(15)
C18 0.144(5) 0.118(4) 0.112(4) 0.045(3) 0.058(3) 0.020(3)
C6 0.0510(17) 0.0629(18) 0.0666(19) -0.0130(15) 0.0019(14) -0.0159(14)
C7 0.0525(18) 0.077(2) 0.077(2) -0.0219(17) 0.0229(16) -0.0205(15)
C21 0.127(4) 0.108(3) 0.084(3) -0.030(2) -0.006(3) -0.032(3)
C25 0.154(4) 0.063(2) 0.120(3) -0.017(2) -0.050(3) -0.009(2)
C23 0.149(5) 0.094(4) 0.150(5) -0.059(3) 0.019(4) -0.038(3)
C24 0.206(6) 0.064(3) 0.140(4) -0.027(3) -0.032(4) -0.024(3)
C22 0.154(5) 0.144(5) 0.117(4) -0.057(3) -0.018(3) -0.053(4)
C45A 0.092(9) 0.072(8) 0.071(8) 0.004(6) -0.001(7) -0.021(7)
C46A 0.124(12) 0.086(9) 0.083(9) 0.027(8) -0.008(9) -0.011(9)
C47A 0.096(13) 0.107(13) 0.130(15) 0.021(11) -0.034(12) -0.038(11)
C17 0.107(10) 0.091(11) 0.125(13) 0.032(8) 0.005(9) -0.022(8)
C17A 0.175(11) 0.063(5) 0.080(6) 0.013(4) -0.002(6) -0.035(6)

loop_
_atom_type_symbol
_atom_type_description
_atom_type_scat_dispersion_real
_atom_type_scat_dispersion_imag
_atom_type_scat_source
C C 0.0033 0.0016 'International Tables Vol C Tables 4.2.6.8 and 6.1.1.4'
H H 0.0000 0.0000 'International Tables Vol C Tables 4.2.6.8 and 6.1.1.4'
N N 0.0061 0.0033 'International Tables Vol C Tables 4.2.6.8 and 6.1.1.4'
O O 0.0106 0.0060 'International Tables Vol C Tables 4.2.6.8 and 6.1.1.4'

loop_
_geom_angle_atom_site_label_1
_geom_angle_atom_site_label_2
_geom_angle_atom_site_label_3
_geom_angle
C53 O4 C54 115.9(2)
C26 O2 C27 116.0(2)
C1 N1 C2 118.2(2)
C44 C43 C42 121.4(6)
C44 C43 C46A 61.3(8)
C42 C43 C46A 92.7(7)
C47A C43 C44 112.1(15)
C47A C43 C42 64.0(11)
C47A C43 C46A 50.8(12)
C43 C44 C45 121.3(6)
C43 C44 C45A 101.0(7)
C43 C44 C46A 70.9(8)
C43 C44 C47A 29.5(8)
C45 C44 C45A 37.6(4)
C45 C44 C46A 87.3(7)
C45 C44 C47A 108.8(7)
C45A C44 C47A 77.6(8)
C46A C44 C45A 49.7(7)
C46A C44 C47A 41.4(8)
C44 C45 C40 116.9(5)
C45A C45 C44 91.8(8)
C45A C45 C40 67.6(7)
C45 C40 C39 115.1(3)
C45 C40 C45A 45.9(5)
C41 C40 C45 119.5(3)
C41 C40 C39 123.8(3)
C41 C40 C45A 107.0(6)
C45A C40 C39 120.3(5)
C40 C39 H39A 109.2
C40 C39 H39B 109.2
H39A C39 H39B 107.9
N6 C39 C40 112.1(2)
N6 C39 H39A 109.2
N6 C39 H39B 109.2
C35 N6 C39 126.6(2)
C38 N6 C39 121.2(2)
C38 N6 C35 108.8(2)
N6 C35 C28 123.9(2)
C36 C35 N6 106.7(2)
C36 C35 C28 129.1(2)
C32 C28 C35 120.5(2)
N4 C28 C35 117.7(2)
N4 C28 C32 121.8(2)
C28 C32 C31 117.3(2)
C28 C32 C33 136.8(2)
C31 C32 C33 105.9(2)
N5 C31 C32 108.1(2)
N5 C31 C30 130.8(2)
C30 C31 C32 121.1(2)
C31 N5 C46 125.0(2)
C34 N5 C31 108.1(2)
C34 N5 C46 126.8(3)
N5 C46 H46A 108.8
N5 C46 H46B 108.8
N5 C46 C47 113.8(2)
H46A C46 H46B 107.7
C47 C46 H46A 108.8
C47 C46 H46B 108.8
C52 C47 C46 121.0(3)
C48 C47 C46 120.7(3)
C48 C47 C52 118.4(3)
C47 C52 H52 119.9
C47 C52 C51 120.1(4)
C51 C52 H52 119.9
C52 C51 H51 119.7
C50 C51 C52 120.6(5)
C50 C51 H51 119.7
C51 C50 H50 120.1
C51 C50 C49 119.8(5)
C49 C50 H50 120.1
C40 C41 H41 118.8
C40 C41 C42 122.5(4)
C42 C41 H41 118.8
C43 C42 H42 126(2)
C41 C42 C43 117.3(5)
C41 C42 H42 116(2)
C47A C42 C43 46.1(9)
C47A C42 C41 120.8(10)
C47A C42 H42 107(3)
C35 C36 H36 125.8
C35 C36 C37 108.5(3)
C37 C36 H36 125.8
C36 C37 H37 126.7
C38 C37 C36 106.6(3)
C38 C37 H37 126.7
N6 C38 C37 109.4(3)
N6 C38 H38 125.3
C37 C38 H38 125.3
C28 N4 C29 118.4(2)
N4 C29 C30 125.2(2)
N4 C29 C53 117.9(2)
C30 C29 C53 116.9(2)
C31 C30 H30 121.9
C29 C30 C31 116.2(2)
C29 C30 H30 121.9
C32 C33 H33 126.4
C34 C33 C32 107.1(3)
C34 C33 H33 126.4
N5 C34 H34 124.6
C33 C34 N5 110.7(3)
C33 C34 H34 124.6
C50 C49 H49 119.8
C50 C49 C48 120.4(5)
C48 C49 H49 119.8
C47 C48 H48 119.6
C49 C48 C47 120.7(4)
C49 C48 H48 119.6
O3 C53 O4 122.1(3)
O3 C53 C29 123.9(3)
O4 C53 C29 114.0(2)
O4 C54 H54A 109.5
O4 C54 H54B 109.5
O4 C54 H54C 109.5
H54A C54 H54B 109.5
H54A C54 H54C 109.5
H54B C54 H54C 109.5
C15 C16 C17 117.3(7)
C15 C16 C17A 119.2(6)
C15 C16 H16 128(4)
C17 C16 H16 96(4)
C17A C16 C17 36.3(6)
C17A C16 H16 111(4)
C16 C15 H15 119.9
C16 C15 C14 120.2(4)
C14 C15 H15 119.9
C15 C14 H14 119.0
C13 C14 C15 122.0(3)
C13 C14 H14 119.0
C14 C13 C12 121.9(3)
C18 C13 C14 116.9(3)
C18 C13 C12 121.2(3)
C13 C12 H12A 109.3
C13 C12 H12B 109.3
H12A C12 H12B 108.0
N3 C12 C13 111.4(2)
N3 C12 H12A 109.3
N3 C12 H12B 109.3
C8 N3 C12 126.5(2)
C11 N3 C12 121.4(2)
C11 N3 C8 108.3(2)
N3 C8 C1 123.4(2)
C9 C8 N3 107.1(2)
C9 C8 C1 129.2(2)
N1 C1 C8 117.3(2)
N1 C1 C5 121.7(2)
C5 C1 C8 121.0(2)
C1 C5 C6 136.2(2)
C4 C5 C1 117.9(2)
C4 C5 C6 105.9(2)
N2 C4 C5 108.8(2)
N2 C4 C3 130.3(2)
C3 C4 C5 120.9(2)
C4 N2 C19 125.4(2)
C7 N2 C4 107.5(2)
C7 N2 C19 127.1(2)
N2 C19 H19A 109.0
N2 C19 H19B 109.0
N2 C19 C20 113.1(2)
H19A C19 H19B 107.8
C20 C19 H19A 109.0
C20 C19 H19B 109.0
C21 C20 C19 121.2(3)
C25 C20 C19 122.0(3)
C25 C20 C21 116.9(3)
N1 C2 C3 124.8(2)
N1 C2 C26 117.7(2)
C3 C2 C26 117.4(2)
C4 C3 H3 121.7
C2 C3 C4 116.5(2)
C2 C3 H3 121.7
O2 C26 C2 114.0(2)
O1 C26 O2 122.7(3)
O1 C26 C2 123.4(3)
O2 C27 H27A 109.5
O2 C27 H27B 109.5
O2 C27 H27C 109.5
H27A C27 H27B 109.5
H27A C27 H27C 109.5
H27B C27 H27C 109.5
C8 C9 H9 125.9
C8 C9 C10 108.1(2)
C10 C9 H9 125.9
C9 C10 H10 126.5
C11 C10 C9 107.0(2)
C11 C10 H10 126.5
N3 C11 H11 125.3
C10 C11 N3 109.5(2)
C10 C11 H11 125.3
C13 C18 C17 118.1(7)
C13 C18 C17A 120.9(6)
C13 C18 H18 113(2)
C17 C18 H18 128(2)
C17A C18 C17 35.9(6)
C17A C18 H18 116(2)
C5 C6 H6 126.6
C7 C6 C5 106.8(3)
C7 C6 H6 126.6
N2 C7 H7 124.5
C6 C7 N2 111.0(3)
C6 C7 H7 124.5
C20 C21 H21 119.8
C20 C21 C22 120.4(4)
C22 C21 H21 119.8
C20 C25 H25 118.8
C20 C25 C24 122.4(4)
C24 C25 H25 118.8
C24 C23 H23 121.7
C24 C23 C22 116.7(4)
C22 C23 H23 121.7
C25 C24 H24 119.5
C23 C24 C25 120.9(4)
C23 C24 H24 119.5
C21 C22 H22 118.7
C23 C22 C21 122.6(4)
C23 C22 H22 118.7
C45 C45A C44 50.6(7)
C45 C45A C40 66.5(7)
C45 C45A C46A 107.4(12)
C40 C45A C44 94.8(8)
C40 C45A C46A 123.0(11)
C46A C45A C44 56.8(8)
C44 C46A C43 47.8(6)
C45A C46A C43 101.9(10)
C45A C46A C44 73.5(10)
C47A C46A C43 38.5(10)
C47A C46A C44 86.3(14)
C47A C46A C45A 119.6(13)
C43 C47A C44 38.4(9)
C43 C47A C42 70.0(15)
C43 C47A C46A 90.7(15)
C42 C47A C44 88.9(11)
C46A C47A C44 52.3(10)
C46A C47A C42 116.2(14)
C16 C17 C18 106.5(11)
C17A C17 C16 68.6(17)
C17A C17 C18 67.5(15)
C16 C17A C18 113.7(7)
C17 C17A C16 75.1(17)
C17 C17A C18 76.6(14)

loop_
_geom_bond_atom_site_label_1
_geom_bond_atom_site_label_2
_geom_bond_distance
O3 C53 1.209(3)
O4 C53 1.321(3)
O4 C54 1.444(3)
O2 C26 1.323(3)
O2 C27 1.441(3)
O1 C26 1.208(3)
N1 C1 1.338(3)
N1 C2 1.357(3)
C43 C44 1.345(10)
C43 C42 1.393(9)
C43 C46A 1.716(19)
C43 C47A 1.07(2)
C44 C45 1.411(8)
C44 C45A 1.826(14)
C44 C46A 1.592(17)
C44 C47A 2.008(19)
C45 C40 1.422(6)
C45 C45A 1.114(13)
C40 C39 1.502(4)
C40 C41 1.352(4)
C40 C45A 1.434(12)
C39 H39A 0.9700
C39 H39B 0.9700
C39 N6 1.456(3)
N6 C35 1.386(3)
N6 C38 1.360(3)
C35 C28 1.469(3)
C35 C36 1.382(3)
C28 C32 1.405(3)
C28 N4 1.335(3)
C32 C31 1.416(3)
C32 C33 1.419(4)
C31 N5 1.366(3)
C31 C30 1.381(3)
N5 C46 1.458(4)
N5 C34 1.359(4)
C46 H46A 0.9700
C46 H46B 0.9700
C46 C47 1.504(4)
C47 C52 1.378(5)
C47 C48 1.367(4)
C52 H52 0.9300
C52 C51 1.378(6)
C51 H51 0.9300
C51 C50 1.342(7)
C50 H50 0.9300
C50 C49 1.361(7)
C41 H41 0.9300
C41 C42 1.375(5)
C42 C47A 1.33(2)
C42 H42 1.00(4)
C36 H36 0.9300
C36 C37 1.404(4)
C37 H37 0.9300
C37 C38 1.367(4)
C38 H38 0.9300
N4 C29 1.352(3)
C29 C30 1.369(3)
C29 C53 1.481(4)
C30 H30 0.9300
C33 H33 0.9300
C33 C34 1.352(4)
C34 H34 0.9300
C49 H49 0.9300
C49 C48 1.367(5)
C48 H48 0.9300
C54 H54A 0.9600
C54 H54B 0.9600
C54 H54C 0.9600
C16 C15 1.316(6)
C16 C17 1.475(18)
C16 C17A 1.422(13)
C16 H16 1.04(7)
C15 H15 0.9300
C15 C14 1.383(4)
C14 H14 0.9300
C14 C13 1.368(4)
C13 C12 1.515(4)
C13 C18 1.355(5)
C12 H12A 0.9700
C12 H12B 0.9700
C12 N3 1.455(3)
N3 C8 1.389(3)
N3 C11 1.367(3)
C8 C1 1.470(3)
C8 C9 1.376(3)
C1 C5 1.408(3)
C5 C4 1.407(3)
C5 C6 1.422(4)
C4 N2 1.364(3)
C4 C3 1.383(3)
N2 C19 1.454(3)
N2 C7 1.363(4)
C19 H19A 0.9700
C19 H19B 0.9700
C19 C20 1.501(4)
C20 C21 1.3681(19)
C20 C25 1.3636(19)
C2 C3 1.377(3)
C2 C26 1.476(4)
C3 H3 0.9300
C27 H27A 0.9600
C27 H27B 0.9600
C27 H27C 0.9600
C9 H9 0.9300
C9 C10 1.409(4)
C10 H10 0.9300
C10 C11 1.357(4)
C11 H11 0.9300
C18 C17 1.501(16)
C18 C17A 1.426(11)
C18 H18 0.94(4)
C6 H6 0.9300
C6 C7 1.352(4)
C7 H7 0.9300
C21 H21 0.9300
C21 C22 1.3708(19)
C25 H25 0.9300
C25 C24 1.3688(19)
C23 H23 0.9300
C23 C24 1.361(2)
C23 C22 1.3641(19)
C24 H24 0.9300
C22 H22 0.9300
C45A C46A 1.452(18)
C46A C47A 1.33(2)
C17 C17A 0.904(15)

loop_
_geom_torsion_atom_site_label_1
_geom_torsion_atom_site_label_2
_geom_torsion_atom_site_label_3
_geom_torsion_atom_site_label_4
_geom_torsion
N1 C1 C5 C4 -2.0(3)
N1 C1 C5 C6 178.0(3)
N1 C2 C3 C4 -0.1(4)
N1 C2 C26 O2 18.9(3)
N1 C2 C26 O1 -162.6(3)
C43 C44 C45 C40 -0.7(10)
C43 C44 C45 C45A 65.1(10)
C43 C44 C45A C45 -127.8(8)
C43 C44 C45A C40 -73.8(8)
C43 C44 C45A C46A 52.9(10)
C43 C44 C46A C45A -124.0(8)
C43 C44 C46A C47A -1.6(10)
C43 C42 C47A C44 34.1(7)
C43 C42 C47A C46A 80.4(18)
C43 C46A C47A C44 -1.9(12)
C43 C46A C47A C42 -67.9(19)
C44 C43 C42 C41 6.6(12)
C44 C43 C42 C47A -101.1(16)
C44 C43 C46A C45A 54.3(10)
C44 C43 C46A C47A 177.4(16)
C44 C43 C47A C42 115.3(8)
C44 C43 C47A C46A -2.5(15)
C44 C45 C40 C39 -171.0(4)
C44 C45 C40 C41 -5.3(7)
C44 C45 C40 C45A 80.2(9)
C44 C45 C45A C40 -118.5(5)
C44 C45 C45A C46A 0.7(11)
C44 C45A C46A C43 -38.9(6)
C44 C45A C46A C47A -75.8(17)
C44 C46A C47A C43 1.9(12)
C44 C46A C47A C42 -66.0(18)
C45 C44 C45A C40 54.0(7)
C45 C44 C45A C46A -179.2(13)
C45 C44 C46A C43 124.5(6)
C45 C44 C46A C45A 0.5(8)
C45 C44 C46A C47A 122.9(10)
C45 C40 C39 N6 -160.5(3)
C45 C40 C41 C42 12.4(6)
C45 C40 C45A C44 -43.0(6)
C45 C40 C45A C46A -96.0(15)
C45 C45A C46A C43 -39.5(14)
C45 C45A C46A C44 -0.6(10)
C45 C45A C46A C47A -76(2)
C40 C45 C45A C44 118.5(5)
C40 C45 C45A C46A 119.1(11)
C40 C39 N6 C35 -86.6(3)
C40 C39 N6 C38 70.1(3)
C40 C41 C42 C43 -13.0(8)
C40 C41 C42 C47A 40.1(13)
C40 C45A C46A C43 33.3(16)
C40 C45A C46A C44 72.2(13)
C40 C45A C46A C47A -4(3)
C39 C40 C41 C42 176.9(4)
C39 C40 C45A C44 -139.7(5)
C39 C40 C45A C45 -96.8(7)
C39 C40 C45A C46A 167.2(11)
C39 N6 C35 C28 -25.6(4)
C39 N6 C35 C36 160.3(2)
C39 N6 C38 C37 -162.2(2)
N6 C35 C28 C32 152.6(2)
N6 C35 C28 N4 -29.3(3)
N6 C35 C36 C37 -0.2(3)
C35 N6 C38 C37 -1.8(3)
C35 C28 C32 C31 175.7(2)
C35 C28 C32 C33 -4.0(4)
C35 C28 N4 C29 -176.5(2)
C35 C36 C37 C38 -0.9(3)
C28 C35 C36 C37 -173.8(2)
C28 C32 C31 N5 -179.1(2)
C28 C32 C31 C30 1.6(4)
C28 C32 C33 C34 178.9(3)
C28 N4 C29 C30 0.1(4)
C28 N4 C29 C53 -179.8(2)
C32 C28 N4 C29 1.6(3)
C32 C31 N5 C46 177.4(2)
C32 C31 N5 C34 -0.4(3)
C32 C31 C30 C29 0.0(4)
C32 C33 C34 N5 0.7(3)
C31 C32 C33 C34 -0.8(3)
C31 N5 C46 C47 62.6(4)
C31 N5 C34 C33 -0.2(3)
N5 C31 C30 C29 -179.2(2)
N5 C46 C47 C52 -127.9(3)
N5 C46 C47 C48 52.9(4)
C46 N5 C34 C33 -177.9(3)
C46 C47 C52 C51 -179.8(3)
C46 C47 C48 C49 179.5(4)
C47 C52 C51 C50 0.5(7)
C52 C47 C48 C49 0.2(5)
C52 C51 C50 C49 -0.2(9)
C51 C50 C49 C48 0.0(9)
C50 C49 C48 C47 0.1(7)
C41 C40 C39 N6 34.5(4)
C41 C40 C45A C44 71.8(7)
C41 C40 C45A C45 114.8(6)
C41 C40 C45A C46A 18.8(15)
C41 C42 C47A C43 -99.6(14)
C41 C42 C47A C44 -65.5(12)
C41 C42 C47A C46A -19(2)
C42 C43 C44 C45 -0.1(13)
C42 C43 C44 C45A 34.2(10)
C42 C43 C44 C46A 74.3(9)
C42 C43 C44 C47A 72.1(13)
C42 C43 C46A C44 -124.6(6)
C42 C43 C46A C45A -70.3(11)
C42 C43 C46A C47A 52.8(13)
C42 C43 C47A C44 -115.3(8)
C42 C43 C47A C46A -117.8(12)
C36 C35 C28 C32 -34.7(4)
C36 C35 C28 N4 143.4(3)
C36 C37 C38 N6 1.7(3)
C38 N6 C35 C28 175.3(2)
C38 N6 C35 C36 1.2(3)
N4 C28 C32 C31 -2.4(3)
N4 C28 C32 C33 177.9(3)
N4 C29 C30 C31 -0.9(4)
N4 C29 C53 O3 -164.5(3)
N4 C29 C53 O4 17.2(3)
C30 C31 N5 C46 -3.3(4)
C30 C31 N5 C34 178.9(3)
C30 C29 C53 O3 15.6(4)
C30 C29 C53 O4 -162.8(2)
C33 C32 C31 N5 0.7(3)
C33 C32 C31 C30 -178.6(2)
C34 N5 C46 C47 -120.1(3)
C48 C47 C52 C51 -0.5(5)
C53 C29 C30 C31 179.0(2)
C54 O4 C53 O3 -0.9(4)
C54 O4 C53 C29 177.5(3)
C16 C15 C14 C13 -0.1(6)
C16 C17 C17A C18 119.4(5)
C15 C16 C17 C18 -45.9(13)
C15 C16 C17 C17A -103.0(13)
C15 C16 C17A C18 29.6(11)
C15 C16 C17A C17 97.3(14)
C15 C14 C13 C12 179.4(3)
C15 C14 C13 C18 0.7(6)
C14 C13 C12 N3 46.7(4)
C14 C13 C18 C17 -26.3(10)
C14 C13 C18 C17A 15.0(9)
C13 C12 N3 C8 -86.4(3)
C13 C12 N3 C11 69.0(3)
C13 C18 C17 C16 47.0(13)
C13 C18 C17 C17A 104.7(15)
C13 C18 C17A C16 -29.6(11)
C13 C18 C17A C17 -96.3(16)
C12 C13 C18 C17 155.0(8)
C12 C13 C18 C17A -163.7(6)
C12 N3 C8 C1 -26.7(4)
C12 N3 C8 C9 158.7(2)
C12 N3 C11 C10 -160.5(2)
N3 C8 C1 N1 -31.6(3)
N3 C8 C1 C5 150.6(2)
N3 C8 C9 C10 0.0(3)
C8 N3 C11 C10 -1.2(3)
C8 C1 C5 C4 175.8(2)
C8 C1 C5 C6 -4.2(4)
C8 C9 C10 C11 -0.7(3)
C1 N1 C2 C3 -0.6(4)
C1 N1 C2 C26 179.5(2)
C1 C8 C9 C10 -174.2(2)
C1 C5 C4 N2 179.8(2)
C1 C5 C4 C3 1.3(3)
C1 C5 C6 C7 180.0(3)
C5 C4 N2 C19 178.8(2)
C5 C4 N2 C7 0.4(3)
C5 C4 C3 C2 -0.3(4)
C5 C6 C7 N2 0.3(3)
C4 C5 C6 C7 -0.1(3)
C4 N2 C19 C20 63.2(4)
C4 N2 C7 C6 -0.5(3)
N2 C4 C3 C2 -178.4(2)
N2 C19 C20 C21 -138.5(3)
N2 C19 C20 C25 41.5(4)
C19 N2 C7 C6 -178.8(3)
C19 C20 C21 C22 -178.6(4)
C19 C20 C25 C24 -178.6(4)
C20 C21 C22 C23 -3.6(8)
C20 C25 C24 C23 -2.1(8)
C2 N1 C1 C8 -176.2(2)
C2 N1 C1 C5 1.6(3)
C3 C4 N2 C19 -2.9(4)
C3 C4 N2 C7 178.7(3)
C3 C2 C26 O2 -161.0(2)
C3 C2 C26 O1 17.4(4)
C26 C2 C3 C4 179.8(2)
C27 O2 C26 O1 -0.3(4)
C27 O2 C26 C2 178.1(3)
C9 C8 C1 N1 141.7(3)
C9 C8 C1 C5 -36.1(4)
C9 C10 C11 N3 1.1(3)
C11 N3 C8 C1 175.3(2)
C11 N3 C8 C9 0.7(3)
C18 C13 C12 N3 -134.6(4)
C18 C17 C17A C16 -119.4(5)
C6 C5 C4 N2 -0.2(3)
C6 C5 C4 C3 -178.7(2)
C7 N2 C19 C20 -118.7(3)
C21 C20 C25 C24 1.4(6)
C25 C20 C21 C22 1.3(6)
C24 C23 C22 C21 2.9(8)
C22 C23 C24 C25 -0.1(8)
C45A C44 C45 C40 -65.7(8)
C45A C44 C46A C43 124.0(8)
C45A C44 C46A C47A 122.4(12)
C45A C45 C40 C39 108.8(8)
C45A C45 C40 C41 -85.5(8)
C45A C40 C39 N6 -108.5(7)
C45A C40 C41 C42 -36.1(8)
C45A C46A C47A C43 71(2)
C45A C46A C47A C44 68.7(15)
C45A C46A C47A C42 3(3)
C46A C43 C44 C45 -74.4(8)
C46A C43 C44 C45A -40.1(6)
C46A C43 C44 C47A -2.2(13)
C46A C43 C42 C41 64.3(9)
C46A C43 C42 C47A -43.4(12)
C46A C43 C47A C44 2.5(15)
C46A C43 C47A C42 117.8(12)
C46A C44 C45 C40 -66.3(8)
C46A C44 C45 C45A -0.6(10)
C46A C44 C45A C45 179.2(13)
C46A C44 C45A C40 -126.8(11)
C47A C43 C44 C45 -72.2(15)
C47A C43 C44 C45A -37.9(14)
C47A C43 C44 C46A 2.2(13)
C47A C43 C42 C41 107.7(14)
C47A C43 C46A C44 -177.4(16)
C47A C43 C46A C45A -123.1(17)
C47A C44 C45 C40 -30.4(10)
C47A C44 C45 C45A 35.3(11)
C47A C44 C45A C45 -145.9(10)
C47A C44 C45A C40 -91.9(9)
C47A C44 C45A C46A 34.9(9)
C47A C44 C46A C43 1.6(10)
C47A C44 C46A C45A -122.4(12)
C17 C16 C15 C14 25.5(11)
C17 C16 C17A C18 -67.7(12)
C17 C18 C17A C16 66.8(15)
C17A C16 C15 C14 -15.9(9)
C17A C16 C17 C18 57.1(12)
C17A C18 C17 C16 -57.8(14)
